data_4319695
loop_
_publ_author_name
'Reinhold Tacke'
'R\"udiger Bertermann'
'Olaf Dannappel'
'Ruth E. Neugebauer'
'Melanie P\"ulm'
'Reiner Willeke'

_publ_contact_author
;       Reinhold Tacke
    Institut f\"ur Anorganische Chemie
    Bayerische Julius-Maximilians-Universit\"at W\"urzburg
    Am Hubland
    D-97074 W\"urzburg
    Bundesrepublik Deutschland
;
_publ_contact_author_email r.tacke@mail.uni-wuerzburg.de
_publ_contact_author_fax '049 931 8884609'
_publ_contact_author_phone '049 931 8885250'
_publ_section_title
;
 Monocyclic Zwitterionic \l5Si-Silicates with an SiO2FC2 Framework:
 Syntheses and Structural Characterization in the Solid State and in
 Solution
;
_journal_name_full 'Inorganic Chemistry'
_journal_page_first 2520
_journal_page_last 2527
_journal_paper_doi 10.1021/ic0014484
_journal_volume 40
_journal_year 2001
_chemical_formula_moiety 'C18 H29 F N2 O2 Si'
_chemical_formula_sum 'C18 H29 F N2 O2 Si'
_chemical_formula_weight 352.52
_chemical_name_systematic
; 
 ? 
;
_space_group_IT_number 14
_symmetry_cell_setting monoclinic
_symmetry_space_group_name_Hall '-P 2ybc'
_symmetry_space_group_name_H-M 'P 1 21/c 1'
_atom_sites_solution_hydrogens geom
_atom_sites_solution_primary direct
_atom_sites_solution_secondary difmap
_audit_creation_method SHELXL-97
_cell_angle_alpha 90.00
_cell_angle_beta 109.77(3)
_cell_angle_gamma 90.00
_cell_formula_units_Z 4
_cell_length_a 17.284(4)
_cell_length_b 7.8315(16)
_cell_length_c 14.709(3)
_cell_measurement_reflns_used 2000
_cell_measurement_temperature 293(2)
_cell_measurement_theta_max 28.23
_cell_measurement_theta_min 2.50
_cell_volume 1873.7(8)
_computing_cell_refinement 'STOE IPDS'
_computing_data_collection 'STOE IPDS'
_computing_data_reduction 'STOE IPDS'
_computing_molecular_graphics 'SHELXTL PLUS'
_computing_publication_material 'SHELXTL PLUS'
_computing_structure_refinement 'SHELXL-97 (Sheldrick, 1997)'
_computing_structure_solution 'SHELXS-97 (Sheldrick, 1990)'
_diffrn_ambient_temperature 293(2)
_diffrn_measured_fraction_theta_full 0.925
_diffrn_measured_fraction_theta_max 0.925
_diffrn_radiation_monochromator graphite
_diffrn_radiation_source 'fine-focus sealed tube'
_diffrn_radiation_type MoK\a
_diffrn_radiation_wavelength 0.71073
_diffrn_reflns_av_R_equivalents 0.0000
_diffrn_reflns_av_sigmaI/netI 0.0832
_diffrn_reflns_limit_h_max 21
_diffrn_reflns_limit_h_min -22
_diffrn_reflns_limit_k_max 10
_diffrn_reflns_limit_k_min 0
_diffrn_reflns_limit_l_max 19
_diffrn_reflns_limit_l_min 0
_diffrn_reflns_number 4591
_diffrn_reflns_theta_full 28.23
_diffrn_reflns_theta_max 28.23
_diffrn_reflns_theta_min 2.50
_exptl_absorpt_coefficient_mu 0.147
_exptl_absorpt_correction_T_max 0.9711
_exptl_absorpt_correction_T_min 0.9502
_exptl_crystal_colour colorless
_exptl_crystal_density_diffrn 1.250
_exptl_crystal_density_method 'not measured'
_exptl_crystal_description block
_exptl_crystal_F_000 760
_exptl_crystal_size_max 0.35
_exptl_crystal_size_mid 0.30
_exptl_crystal_size_min 0.20
_refine_diff_density_max 0.333
_refine_diff_density_min -0.339
_refine_diff_density_rms 0.056
_refine_ls_extinction_coef 0.0089(11)
_refine_ls_extinction_expression Fc^*^=kFc[1+0.001xFc^2^\l^3^/sin(2\q)]^-1/4^
_refine_ls_extinction_method SHELXL
_refine_ls_goodness_of_fit_ref 0.862
_refine_ls_hydrogen_treatment mixed
_refine_ls_matrix_type full
_refine_ls_number_parameters 227
_refine_ls_number_reflns 4591
_refine_ls_number_restraints 0
_refine_ls_restrained_S_all 0.862
_refine_ls_R_factor_all 0.0924
_refine_ls_R_factor_gt 0.0439
_refine_ls_shift/su_max 0.000
_refine_ls_shift/su_mean 0.000
_refine_ls_structure_factor_coef Fsqd
_refine_ls_weighting_details 'w=1/[\s^2^(Fo^2^)+(0.0520P)^2^+0.0000P] where P=(Fo^2^+2Fc^2^)/3'
_refine_ls_weighting_scheme calc
_refine_ls_wR_factor_gt 0.0934
_refine_ls_wR_factor_ref 0.1073
_reflns_number_gt 2640
_reflns_number_total 4591
_reflns_threshold_expression >2sigma(I)
_cod_data_source_file ic0014484_6.cif
_cod_data_source_block no13b
_cod_depositor_comments
;
The following automatic conversions were performed:

'_geom_angle_publ_flag' value 'Y' changed to 'y' according to the
built-in table from CIF Core dictionary named 'cif_core.dic' version
2.4.1 from 2010-06-29.

'_geom_bond_publ_flag' value 'Y' changed to
'y' according to the built-in table from CIF Core dictionary named
'cif_core.dic' version 2.4.1 from 2010-06-29 (5 times).

Automatic conversion script
Id: cif_fix_values 1646 2011-03-28 12:23:43Z adriana 

The following automatic conversions were performed:

'_refine_ls_weighting_scheme' value 'calc
w=1/[\s^2^(Fo^2^)+(0.0520P)^2^+0.0000P] where P=(Fo^2^+2Fc^2^)/3' was
changed to 'calc'. New tag '_refine_ls_weighting_details' was
created. The value of the new tag was set to
'w=1/[\s^2^(Fo^2^)+(0.0520P)^2^+0.0000P] where P=(Fo^2^+2Fc^2^)/3'.

Automatic conversion script
Id: cif_fix_values 3143 2015-03-26 13:38:13Z robertas 
;
_cod_original_cell_volume 1873.6(7)
_cod_database_code 4319695

loop_
_symmetry_equiv_pos_as_xyz
'x, y, z'
'-x, y+1/2, -z+1/2'
'-x, -y, -z'
'x, -y-1/2, z-1/2'

loop_
_atom_site_label
_atom_site_type_symbol
_atom_site_fract_x
_atom_site_fract_y
_atom_site_fract_z
_atom_site_U_iso_or_equiv
_atom_site_adp_type
_atom_site_occupancy
_atom_site_calc_flag
_atom_site_refinement_flags
_atom_site_disorder_assembly
_atom_site_disorder_group
Si Si 0.13787(3) 0.58199(7) 0.09663(4) 0.02399(14) Uani 1 d . . .
F F 0.06456(7) 0.48211(16) 0.12678(9) 0.0326(3) Uani 1 d . . .
O1 O 0.23173(8) 0.66977(18) 0.07597(10) 0.0260(3) Uani 1 d . . .
O2 O 0.20153(8) 0.55951(19) 0.21335(10) 0.0293(3) Uani 1 d . . .
N1 N 0.19321(10) 0.4064(2) -0.04728(12) 0.0237(3) Uani 1 d . . .
N2 N 0.28197(10) 0.6318(2) 0.23839(13) 0.0302(4) Uani 1 d . . .
C1 C 0.12747(11) 0.4118(3) -0.00028(14) 0.0266(4) Uani 1 d . . .
H1A H 0.1260 0.3010 0.0285 0.032 Uiso 1 calc R . .
H1B H 0.0748 0.4280 -0.0509 0.032 Uiso 1 calc R . .
C2 C 0.08031(13) 0.7861(3) 0.05900(16) 0.0322(5) Uani 1 d . . .
H2A H 0.0487 0.7813 -0.0086 0.048 Uiso 1 calc R . .
H2B H 0.1185 0.8794 0.0708 0.048 Uiso 1 calc R . .
H2C H 0.0441 0.8028 0.0954 0.048 Uiso 1 calc R . .
C3 C 0.29149(12) 0.6877(3) 0.16072(15) 0.0260(4) Uani 1 d . . .
C4 C 0.36876(12) 0.7697(3) 0.16245(16) 0.0298(5) Uani 1 d . . .
C5 C 0.38903(13) 0.7798(3) 0.07898(18) 0.0349(5) Uani 1 d . . .
H5 H 0.3526 0.7384 0.0211 0.042 Uiso 1 calc R . .
C6 C 0.46311(14) 0.8510(3) 0.0811(2) 0.0460(6) Uani 1 d . . .
H6 H 0.4767 0.8549 0.0251 0.055 Uiso 1 calc R . .
C7 C 0.51678(14) 0.9163(3) 0.1666(2) 0.0514(7) Uani 1 d . . .
H7 H 0.5664 0.9644 0.1682 0.062 Uiso 1 calc R . .
C8 C 0.49646(14) 0.9099(3) 0.2492(2) 0.0482(6) Uani 1 d . . .
H8 H 0.5323 0.9554 0.3064 0.058 Uiso 1 calc R . .
C9 C 0.42323(13) 0.8364(3) 0.24836(19) 0.0388(5) Uani 1 d . . .
H9 H 0.4104 0.8316 0.3048 0.047 Uiso 1 calc R . .
C10 C 0.24973(13) 0.2470(3) -0.01938(15) 0.0289(4) Uani 1 d . . .
C11 C 0.32012(13) 0.2753(3) -0.05813(17) 0.0343(5) Uani 1 d . . .
H11A H 0.3541 0.3683 -0.0225 0.041 Uiso 1 calc R . .
H11B H 0.3539 0.1733 -0.0464 0.041 Uiso 1 calc R . .
C12 C 0.29222(15) 0.3167(3) -0.16511(17) 0.0367(5) Uani 1 d . . .
H12A H 0.2616 0.2211 -0.2020 0.044 Uiso 1 calc R . .
H12B H 0.3397 0.3362 -0.1847 0.044 Uiso 1 calc R . .
C13 C 0.23826(14) 0.4753(3) -0.18542(16) 0.0329(5) Uani 1 d . . .
H13A H 0.2203 0.4990 -0.2542 0.039 Uiso 1 calc R . .
H13B H 0.2711 0.5715 -0.1522 0.039 Uiso 1 calc R . .
C14 C 0.16262(13) 0.4615(3) -0.15456(15) 0.0276(4) Uani 1 d . . .
C15 C 0.20312(14) 0.0822(3) -0.05795(17) 0.0351(5) Uani 1 d . . .
H15A H 0.1984 0.0674 -0.1244 0.053 Uiso 1 calc R . .
H15B H 0.1492 0.0883 -0.0530 0.053 Uiso 1 calc R . .
H15C H 0.2324 -0.0128 -0.0208 0.053 Uiso 1 calc R . .
C16 C 0.28494(14) 0.2406(3) 0.09076(16) 0.0356(5) Uani 1 d . . .
H16A H 0.3289 0.1590 0.1105 0.053 Uiso 1 calc R . .
H16B H 0.2425 0.2075 0.1158 0.053 Uiso 1 calc R . .
H16C H 0.3055 0.3514 0.1153 0.053 Uiso 1 calc R . .
C17 C 0.09852(14) 0.3396(3) -0.21879(16) 0.0380(5) Uani 1 d . . .
H17A H 0.0732 0.3904 -0.2812 0.057 Uiso 1 calc R . .
H17B H 0.0573 0.3171 -0.1900 0.057 Uiso 1 calc R . .
H17C H 0.1246 0.2345 -0.2256 0.057 Uiso 1 calc R . .
C18 C 0.12444(14) 0.6393(3) -0.15855(16) 0.0346(5) Uani 1 d . . .
H18A H 0.1610 0.7104 -0.1095 0.052 Uiso 1 calc R . .
H18B H 0.0729 0.6295 -0.1477 0.052 Uiso 1 calc R . .
H18C H 0.1156 0.6891 -0.2209 0.052 Uiso 1 calc R . .
H H 0.2271(15) 0.494(3) -0.0189(18) 0.038(7) Uiso 1 d . . .

loop_
_atom_site_aniso_label
_atom_site_aniso_U_11
_atom_site_aniso_U_22
_atom_site_aniso_U_33
_atom_site_aniso_U_23
_atom_site_aniso_U_13
_atom_site_aniso_U_12
Si 0.0224(2) 0.0254(3) 0.0243(3) 0.0016(2) 0.0081(2) 0.0006(2)
F 0.0281(6) 0.0364(7) 0.0363(7) 0.0044(5) 0.0148(5) -0.0008(5)
O1 0.0215(6) 0.0289(7) 0.0257(7) -0.0003(6) 0.0054(5) -0.0024(6)
O2 0.0266(7) 0.0322(8) 0.0285(7) 0.0008(6) 0.0084(6) -0.0013(6)
N1 0.0251(8) 0.0226(8) 0.0234(8) -0.0004(7) 0.0082(6) -0.0037(7)
N2 0.0248(8) 0.0309(10) 0.0312(10) -0.0026(7) 0.0048(7) -0.0004(7)
C1 0.0238(9) 0.0273(10) 0.0290(10) 0.0017(9) 0.0095(8) -0.0031(8)
C2 0.0290(10) 0.0330(12) 0.0356(12) 0.0001(9) 0.0122(9) 0.0005(9)
C3 0.0243(9) 0.0221(10) 0.0283(10) -0.0043(8) 0.0045(8) 0.0033(8)
C4 0.0216(9) 0.0212(10) 0.0417(12) -0.0019(9) 0.0042(8) 0.0025(8)
C5 0.0276(10) 0.0282(11) 0.0484(14) -0.0036(10) 0.0123(10) -0.0026(9)
C6 0.0346(12) 0.0390(14) 0.0691(18) -0.0022(13) 0.0237(12) -0.0050(11)
C7 0.0271(11) 0.0380(13) 0.085(2) -0.0048(14) 0.0138(12) -0.0077(11)
C8 0.0273(10) 0.0376(13) 0.0655(17) -0.0090(13) -0.0027(11) -0.0075(11)
C9 0.0296(10) 0.0319(12) 0.0471(14) -0.0055(10) 0.0027(10) -0.0009(10)
C10 0.0330(10) 0.0249(10) 0.0305(11) 0.0017(8) 0.0128(9) 0.0036(9)
C11 0.0322(10) 0.0331(12) 0.0396(12) -0.0018(10) 0.0147(10) 0.0033(9)
C12 0.0427(12) 0.0354(13) 0.0391(12) -0.0034(10) 0.0230(10) -0.0006(10)
C13 0.0436(12) 0.0301(11) 0.0289(11) -0.0011(9) 0.0176(10) -0.0055(10)
C14 0.0324(10) 0.0266(11) 0.0236(10) 0.0018(8) 0.0093(8) -0.0030(8)
C15 0.0462(12) 0.0239(10) 0.0371(12) -0.0005(10) 0.0166(10) -0.0017(10)
C16 0.0382(11) 0.0355(12) 0.0308(11) 0.0041(9) 0.0087(9) 0.0084(10)
C17 0.0411(12) 0.0405(13) 0.0282(11) -0.0022(10) 0.0061(9) -0.0083(11)
C18 0.0405(12) 0.0311(11) 0.0295(11) 0.0054(9) 0.0084(9) 0.0032(10)

loop_
_atom_type_symbol
_atom_type_description
_atom_type_scat_dispersion_real
_atom_type_scat_dispersion_imag
_atom_type_scat_source
C C 0.0033 0.0016 'International Tables Vol C Tables 4.2.6.8 and 6.1.1.4'
H H 0.0000 0.0000 'International Tables Vol C Tables 4.2.6.8 and 6.1.1.4'
N N 0.0061 0.0033 'International Tables Vol C Tables 4.2.6.8 and 6.1.1.4'
O O 0.0106 0.0060 'International Tables Vol C Tables 4.2.6.8 and 6.1.1.4'
F F 0.0171 0.0103 'International Tables Vol C Tables 4.2.6.8 and 6.1.1.4'
Si Si 0.0817 0.0704 'International Tables Vol C Tables 4.2.6.8 and 6.1.1.4'

loop_
_geom_angle_atom_site_label_1
_geom_angle_atom_site_label_2
_geom_angle_atom_site_label_3
_geom_angle
_geom_angle_site_symmetry_1
_geom_angle_site_symmetry_3
_geom_angle_publ_flag
F Si O2 88.47(7) . . ?
F Si C2 95.95(8) . . ?
O2 Si C2 118.99(9) . . ?
F Si O1 170.96(7) . . y
O2 Si O1 84.40(7) . . ?
C2 Si O1 92.37(8) . . ?
F Si C1 89.03(8) . . ?
O2 Si C1 122.92(8) . . ?
C2 Si C1 117.98(10) . . ?
O1 Si C1 90.17(8) . . ?
C3 O1 Si 109.04(12) . . ?
N2 O2 Si 117.27(12) . . ?
C1 N1 C14 114.01(15) . . ?
C1 N1 C10 113.79(15) . . ?
C14 N1 C10 117.48(15) . . ?
C3 N2 O2 108.17(16) . . ?
N1 C1 Si 117.55(13) . . ?
N2 C3 O1 120.34(18) . . ?
N2 C3 C4 121.38(19) . . ?
O1 C3 C4 118.28(18) . . ?
C5 C4 C9 119.0(2) . . ?
C5 C4 C3 120.51(19) . . ?
C9 C4 C3 120.5(2) . . ?
C6 C5 C4 120.7(2) . . ?
C7 C6 C5 119.9(3) . . ?
C8 C7 C6 119.8(2) . . ?
C7 C8 C9 120.8(2) . . ?
C8 C9 C4 119.8(2) . . ?
C11 C10 C15 111.85(18) . . ?
C11 C10 C16 108.63(18) . . ?
C15 C10 C16 109.75(18) . . ?
C11 C10 N1 107.12(16) . . ?
C15 C10 N1 112.10(17) . . ?
C16 C10 N1 107.21(16) . . ?
C12 C11 C10 113.90(18) . . ?
C11 C12 C13 109.68(18) . . ?
C12 C13 C14 114.44(18) . . ?
C17 C14 C13 112.10(18) . . ?
C17 C14 C18 109.38(18) . . ?
C13 C14 C18 108.98(17) . . ?
C17 C14 N1 112.55(17) . . ?
C13 C14 N1 106.97(16) . . ?
C18 C14 N1 106.65(16) . . ?

loop_
_geom_bond_atom_site_label_1
_geom_bond_atom_site_label_2
_geom_bond_distance
_geom_bond_site_symmetry_2
_geom_bond_publ_flag
Si F 1.6716(13) . y
Si O2 1.7062(16) . y
Si C2 1.865(2) . y
Si O1 1.8787(14) . y
Si C1 1.915(2) . y
O1 C3 1.330(2) . ?
O2 N2 1.429(2) . ?
N1 C1 1.517(2) . ?
N1 C14 1.546(3) . ?
N1 C10 1.553(3) . ?
N2 C3 1.285(3) . ?
C3 C4 1.474(3) . ?
C4 C5 1.388(3) . ?
C4 C9 1.397(3) . ?
C5 C6 1.387(3) . ?
C6 C7 1.384(4) . ?
C7 C8 1.376(4) . ?
C8 C9 1.387(3) . ?
C10 C11 1.524(3) . ?
C10 C15 1.525(3) . ?
C10 C16 1.527(3) . ?
C11 C12 1.517(3) . ?
C12 C13 1.521(3) . ?
C13 C14 1.526(3) . ?
C14 C17 1.524(3) . ?
C14 C18 1.533(3) . ?
